data_7707946
loop_
_publ_author_name
'Dhara, Suman'
'Panda, Sanjib'
'Lahiri, Goutam Kumar'

_publ_section_title
;
 Redox induced S-S bond cleavage of 2,2'-dithiobisbenzothiazole - leading
 to a [2Ru-2S] core analogous to [2Fe-2S] cluster.
;
_journal_issue 36
_journal_name_full 'Dalton transactions (Cambridge, England : 2003)'
_journal_page_first 12408
_journal_page_last 12412
_journal_paper_doi 10.1039/d1dt02211c
_journal_volume 50
_journal_year 2021
_chemical_formula_moiety 'C44 H34 Cl N O P2 Ru S2, 2(C H2 Cl2)'
_chemical_formula_sum 'C46 H38 Cl5 N O P2 Ru S2'
_chemical_formula_weight 1025.15
_space_group_crystal_system monoclinic
_space_group_IT_number 4
_space_group_name_Hall 'P 2yb'
_space_group_name_H-M_alt 'P 1 21 1'
_atom_sites_solution_hydrogens geom
_audit_creation_date 2021-04-14
_audit_creation_method
;
Olex2 1.2
(compiled 2018.05.29 svn.r3508 for OlexSys, GUI svn.r5506)
;
_audit_update_record
;
2021-05-10 deposited with the CCDC.	2021-07-29 downloaded from the CCDC.
;
_cell_angle_alpha 90
_cell_angle_beta 98.332(3)
_cell_angle_gamma 90
_cell_formula_units_Z 2
_cell_length_a 11.6447(4)
_cell_length_b 16.6071(5)
_cell_length_c 11.6908(3)
_cell_measurement_reflns_used 16233
_cell_measurement_temperature 152(3)
_cell_measurement_theta_max 32.3790
_cell_measurement_theta_min 2.2360
_cell_volume 2236.96(12)
_computing_cell_refinement 'CrysAlisPro 1.171.41.93a (Rigaku OD, 2020)'
_computing_data_collection 'CrysAlisPro 1.171.41.93a (Rigaku OD, 2020)'
_computing_data_reduction 'CrysAlisPro 1.171.41.93a (Rigaku OD, 2020)'
_computing_molecular_graphics 'Olex2 (Dolomanov et al., 2009)'
_computing_publication_material 'Olex2 (Dolomanov et al., 2009)'
_computing_structure_refinement 'ShelXL (Sheldrick, 2015)'
_computing_structure_solution 'SHELXT 2018/2 (Sheldrick, 2018)'
_diffrn_ambient_environment N~2~
_diffrn_ambient_temperature 152(3)
_diffrn_detector 'CCD plate'
_diffrn_measured_fraction_theta_full 0.997
_diffrn_measured_fraction_theta_max 0.997
_diffrn_measurement_details
;
List of Runs (angles in degrees, time in seconds):

  # Type    Start    End  Width  t~exp~   \w     \q     \k     \f   Frames
#--------------------------------------------------------------------------
  1  \f    -10.56 149.94   0.50    6.00  81.02  -9.84  31.50    --   321
  2  \w    -81.21  26.29   0.50    6.00    --    9.90 -30.17  -6.99  215
  3  \w   -100.87  13.63   0.50    6.00    --   -9.90 -56.72  89.28  229
;
_diffrn_measurement_device 'abstract diffractometer'
_diffrn_measurement_device_type 'Saxi-CrysAlisPro-abstract goniometer imported SAXI images'
_diffrn_measurement_method '\w and \f scans'
_diffrn_orient_matrix_type 'CrysAlisPro convention (1999,Acta A55,543-557)'
_diffrn_orient_matrix_UB_11 0.0074509000
_diffrn_orient_matrix_UB_12 -0.0268492000
_diffrn_orient_matrix_UB_13 -0.0455378000
_diffrn_orient_matrix_UB_21 0.0376891000
_diffrn_orient_matrix_UB_22 -0.0240089000
_diffrn_orient_matrix_UB_23 0.0391854000
_diffrn_orient_matrix_UB_31 -0.0480645000
_diffrn_orient_matrix_UB_32 -0.0229934000
_diffrn_orient_matrix_UB_33 0.0122821000
_diffrn_radiation_monochromator graphite
_diffrn_radiation_probe x-ray
_diffrn_radiation_type MoK\a
_diffrn_radiation_wavelength 0.71073
_diffrn_reflns_av_R_equivalents 0.0361
_diffrn_reflns_av_unetI/netI 0.0345
_diffrn_reflns_Laue_measured_fraction_full 0.997
_diffrn_reflns_Laue_measured_fraction_max 0.997
_diffrn_reflns_limit_h_max 13
_diffrn_reflns_limit_h_min -13
_diffrn_reflns_limit_k_max 19
_diffrn_reflns_limit_k_min -19
_diffrn_reflns_limit_l_max 13
_diffrn_reflns_limit_l_min -13
_diffrn_reflns_number 22467
_diffrn_reflns_point_group_measured_fraction_full 0.988
_diffrn_reflns_point_group_measured_fraction_max 0.988
_diffrn_reflns_theta_full 25.000
_diffrn_reflns_theta_max 25.000
_diffrn_reflns_theta_min 1.760
_diffrn_source 'fine-focus sealed X-ray tube'
_diffrn_source_type 'Enhance (Mo) X-ray Source'
_exptl_absorpt_coefficient_mu 0.851
_exptl_absorpt_correction_T_max 1.00000
_exptl_absorpt_correction_T_min 0.69487
_exptl_absorpt_correction_type multi-scan
_exptl_absorpt_process_details
;
CrysAlisPro 1.171.41.93a (Rigaku Oxford Diffraction, 2020)
Empirical absorption correction using spherical harmonics,
implemented in SCALE3 ABSPACK scaling algorithm.
;
_exptl_crystal_colour 'metallic light yellow'
_exptl_crystal_colour_lustre metallic
_exptl_crystal_colour_modifier light
_exptl_crystal_colour_primary yellow
_exptl_crystal_density_diffrn 1.522
_exptl_crystal_description block
_exptl_crystal_F_000 1040
_exptl_crystal_size_max 0.86
_exptl_crystal_size_mid 0.68
_exptl_crystal_size_min 0.54
_refine_diff_density_max 1.571
_refine_diff_density_min -1.002
_refine_diff_density_rms 0.141
_refine_ls_abs_structure_details
;
 Flack x determined using 3424 quotients [(I+)-(I-)]/[(I+)+(I-)]
 (Parsons, Flack and Wagner, Acta Cryst. B69 (2013) 249-259).
;
_refine_ls_abs_structure_Flack -0.01(2)
_refine_ls_extinction_method none
_refine_ls_goodness_of_fit_ref 1.089
_refine_ls_hydrogen_treatment constr
_refine_ls_matrix_type full
_refine_ls_number_parameters 523
_refine_ls_number_reflns 7771
_refine_ls_number_restraints 846
_refine_ls_restrained_S_all 1.043
_refine_ls_R_factor_all 0.0659
_refine_ls_R_factor_gt 0.0651
_refine_ls_shift/su_max 0.000
_refine_ls_shift/su_mean 0.000
_refine_ls_structure_factor_coef Fsqd
_refine_ls_weighting_details 'w=1/[\s^2^(Fo^2^)+(0.1035P)^2^+10.1723P] where P=(Fo^2^+2Fc^2^)/3'
_refine_ls_weighting_scheme calc
_refine_ls_wR_factor_gt 0.1796
_refine_ls_wR_factor_ref 0.1805
_reflns_Friedel_coverage 0.911
_reflns_Friedel_fraction_full 0.978
_reflns_Friedel_fraction_max 0.978
_reflns_number_gt 7638
_reflns_number_total 7771
_reflns_threshold_expression 'I > 2\s(I)'
_cod_data_source_file d1dt02211c2.cif
_cod_data_source_block 3
_cod_depositor_comments 'Adding full bibliography for 7707944--7707946.cif.'
_cod_database_code 7707946
_shelx_shelxl_version_number 2018/3
_chemical_oxdiff_formula C30H30O1Cl1Ru1P2S2
_shelx_space_group_comment
;
The symmetry employed for this shelxl refinement is uniquely defined
by the following loop, which should always be used as a source of
symmetry information in preference to the above space-group names.
They are only intended as comments.
;
_shelx_estimated_absorpt_t_max 0.656
_shelx_estimated_absorpt_t_min 0.528
_reflns_odcompleteness_completeness 86.17
_reflns_odcompleteness_iscentric 1
_reflns_odcompleteness_theta 33.66
_olex2_refinement_description
;
1. Fixed Uiso
 At 1.2 times of:
  All C(H) groups, All C(H,H) groups
2. Rigid bond restraints
 All non-hydrogen atoms
 with sigma for 1-2 distances of 0.01 and sigma for 1-3 distances of 0.01
3. Uiso/Uaniso restraints and constraints
All non-hydrogen atoms have similar U: within 1.7A with sigma of 0.04 and sigma
for terminal atoms of 0.08
All non-hydrogen atoms have similar U: within 1.7A with sigma of 0.04 and sigma
for terminal atoms of 0.08
4. Rigid body (RIGU) restrains
 All non-hydrogen atoms
 with sigma for 1-2 distances of 0.004 and sigma for 1-3 distances of 0.004
5.a Secondary CH2 refined with riding coordinates:
 C45(H45A,H45B), C46(H46A,H46B)
5.b Aromatic/amide H refined with riding coordinates:
 C26(H26), C22(H22), C43(H43), C40(H40), C42(H42), C23(H23), C24(H24),
 C25(H25), C38(H38), C14(H14), C16(H16), C10(H10), C18(H18), C19(H19), C41(H41),
  C44(H44), C20(H20), C34(H34), C3(H3), C36(H36), C6(H6), C35(H35), C28(H28),
 C32(H32), C37(H37), C4(H4), C30(H30), C29(H29), C17(H17), C12(H12), C11(H11),
 C5(H5), C13(H13), C31(H31)
;
_olex2_submission_special_instructions 'No special instructions were received'
_oxdiff_exptl_absorpt_empirical_details
;
Empirical correction (ABSPACK) includes:
- Absorption correction using spherical harmonics
- Frame scaling
- Detector area scaling
;
_oxdiff_exptl_absorpt_empirical_full_max 1.231
_oxdiff_exptl_absorpt_empirical_full_min 0.805

loop_
_space_group_symop_operation_xyz
'x, y, z'
'-x, y+1/2, -z'

loop_
_atom_site_label
_atom_site_type_symbol
_atom_site_fract_x
_atom_site_fract_y
_atom_site_fract_z
_atom_site_U_iso_or_equiv
_atom_site_adp_type
_atom_site_occupancy
_atom_site_site_symmetry_order
_atom_site_calc_flag
_atom_site_refinement_flags_posn
_atom_site_refinement_flags_adp
_atom_site_refinement_flags_occupancy
_atom_site_disorder_assembly
_atom_site_disorder_group
Ru1 Ru 0.70524(6) 0.54500(5) 0.78754(6) 0.0228(2) Uani 1 1 d . U . . .
P1 P 0.5885(2) 0.46435(17) 0.8930(2) 0.0227(6) Uani 1 1 d . U . . .
Cl1 Cl 0.7096(3) 0.64903(17) 0.9310(3) 0.0356(6) Uani 1 1 d . U . . .
S1 S 0.6357(3) 0.46400(19) 0.6181(2) 0.0342(6) Uani 1 1 d . U . . .
P2 P 0.8217(2) 0.62438(17) 0.6785(2) 0.0253(6) Uani 1 1 d . U . . .
S2 S 0.4144(3) 0.5623(3) 0.5008(3) 0.0548(10) Uani 1 1 d . U . . .
Cl2 Cl 1.2264(4) 0.3453(3) 1.0655(4) 0.0685(11) Uani 1 1 d . U . . .
Cl3 Cl 1.2211(5) 0.4875(4) 1.2035(6) 0.0972(18) Uani 1 1 d . U . . .
Cl4 Cl 0.9891(5) 0.6157(4) 0.1672(5) 0.0848(14) Uani 1 1 d . U . . .
Cl5 Cl 0.9838(11) 0.7745(6) 0.2606(9) 0.157(4) Uani 1 1 d . U . . .
O1 O 0.9200(7) 0.4583(5) 0.8951(8) 0.0375(19) Uani 1 1 d . U . . .
C21 C 0.6001(9) 0.3543(6) 0.8776(9) 0.0257(19) Uani 1 1 d . U . . .
C26 C 0.5225(11) 0.3048(7) 0.9212(10) 0.033(2) Uani 1 1 d . U . . .
H26 H 0.465001 0.327693 0.961215 0.040 Uiso 1 1 calc R . . . .
C39 C 0.9276(10) 0.6941(7) 0.7572(10) 0.031(2) Uani 1 1 d . U . . .
C22 C 0.6893(10) 0.3195(7) 0.8271(10) 0.030(2) Uani 1 1 d . U . . .
H22 H 0.746196 0.352437 0.799693 0.035 Uiso 1 1 calc R . . . .
C43 C 1.0402(14) 0.8150(10) 0.7673(16) 0.056(4) Uani 1 1 d . U . . .
H43 H 1.058380 0.864806 0.734152 0.068 Uiso 1 1 calc R . . . .
C40 C 0.9806(9) 0.6733(7) 0.8680(10) 0.029(2) Uani 1 1 d . U . . .
H40 H 0.959995 0.624684 0.902779 0.035 Uiso 1 1 calc R . . . .
C9 C 0.4329(9) 0.4843(7) 0.8520(10) 0.028(2) Uani 1 1 d . U . . .
C42 C 1.0955(12) 0.7943(9) 0.8771(13) 0.050(3) Uani 1 1 d . U . . .
H42 H 1.154168 0.827964 0.916765 0.060 Uiso 1 1 calc R . . . .
C23 C 0.6947(11) 0.2368(8) 0.8172(10) 0.035(2) Uani 1 1 d . U . . .
H23 H 0.755240 0.213288 0.782036 0.042 Uiso 1 1 calc R . . . .
C24 C 0.6144(12) 0.1878(7) 0.8570(10) 0.037(2) Uani 1 1 d . U . . .
H24 H 0.619670 0.131054 0.849405 0.045 Uiso 1 1 calc R . . . .
C25 C 0.5266(12) 0.2208(7) 0.9076(11) 0.039(3) Uani 1 1 d . U . . .
H25 H 0.469187 0.187405 0.933166 0.047 Uiso 1 1 calc R . . . .
C38 C 0.7006(14) 0.6627(10) 0.4622(12) 0.052(3) Uani 1 1 d . U . . .
H38 H 0.733125 0.614564 0.436883 0.063 Uiso 1 1 calc R . . . .
C14 C 0.3652(11) 0.4363(9) 0.7728(12) 0.042(3) Uani 1 1 d . U . . .
H14 H 0.395540 0.388415 0.744343 0.051 Uiso 1 1 calc R . . . .
C16 C 0.7216(11) 0.4905(7) 1.1094(10) 0.033(2) Uani 1 1 d . U . . .
H16 H 0.784325 0.499242 1.067235 0.040 Uiso 1 1 calc R . . . .
C10 C 0.3884(10) 0.5559(8) 0.8895(11) 0.037(2) Uani 1 1 d . U . . .
H10 H 0.435927 0.589639 0.942309 0.044 Uiso 1 1 calc R . . . .
C18 C 0.6525(15) 0.4831(9) 1.2927(11) 0.050(3) Uani 1 1 d . U . . .
H18 H 0.667294 0.485142 1.374720 0.060 Uiso 1 1 calc R . . . .
C19 C 0.5404(15) 0.4703(10) 1.2364(11) 0.051(3) Uani 1 1 d . U . . .
H19 H 0.477805 0.464590 1.279546 0.061 Uiso 1 1 calc R . . . .
C41 C 1.0639(10) 0.7242(8) 0.9273(11) 0.038(2) Uani 1 1 d . U . . .
H41 H 1.099250 0.710478 1.003129 0.046 Uiso 1 1 calc R . . . .
C44 C 0.9594(13) 0.7646(9) 0.7059(12) 0.044(3) Uani 1 1 d . U . . .
H44 H 0.925873 0.777989 0.629248 0.053 Uiso 1 1 calc R . . . .
N1 N 0.5481(9) 0.5990(7) 0.6952(9) 0.040(2) Uani 1 1 d . U . . .
C15 C 0.6117(10) 0.4759(7) 1.0502(9) 0.029(2) Uani 1 1 d . U . . .
C20 C 0.5205(11) 0.4658(8) 1.1146(10) 0.036(2) Uani 1 1 d . U . . .
H20 H 0.444260 0.455914 1.075924 0.044 Uiso 1 1 calc R . . . .
C34 C 0.6840(15) 0.7588(9) 0.6125(14) 0.054(3) Uani 1 1 d . U . . .
H34 H 0.703938 0.776367 0.690176 0.064 Uiso 1 1 calc R . . . .
C2 C 0.3844(12) 0.6482(10) 0.5738(13) 0.051(3) Uani 1 1 d . U . . .
C3 C 0.2968(13) 0.7049(10) 0.5434(18) 0.062(3) Uani 1 1 d . U . . .
H3 H 0.243093 0.701243 0.474152 0.074 Uiso 1 1 calc R . . . .
C36 C 0.5716(15) 0.7717(12) 0.4195(17) 0.071(4) Uani 1 1 d . U . . .
H36 H 0.515236 0.799519 0.367088 0.085 Uiso 1 1 calc R . . . .
C6 C 0.4681(12) 0.7340(10) 0.7709(14) 0.054(3) Uani 1 1 d . U . . .
H6 H 0.522799 0.745037 0.837611 0.065 Uiso 1 1 calc R . . . .
C33 C 0.7343(10) 0.6895(8) 0.5743(11) 0.036(2) Uani 1 1 d . U . . .
C35 C 0.6043(14) 0.8020(11) 0.5357(18) 0.067(4) Uani 1 1 d . U . . .
H35 H 0.571870 0.850691 0.559330 0.081 Uiso 1 1 calc R . . . .
C28 C 0.9792(14) 0.6076(10) 0.5188(14) 0.052(4) Uani 1 1 d . U . . .
H28 H 0.977207 0.664739 0.515321 0.062 Uiso 1 1 calc R . . . .
C7 C 0.4662(10) 0.6551(9) 0.6727(12) 0.042(2) Uani 1 1 d . U . . .
C32 C 0.9156(11) 0.4837(8) 0.5919(11) 0.036(2) Uani 1 1 d . U . . .
H32 H 0.869521 0.454975 0.638916 0.044 Uiso 1 1 calc R . . . .
C37 C 0.6202(15) 0.7053(12) 0.3864(16) 0.070(4) Uani 1 1 d . U . . .
H37 H 0.599579 0.686454 0.309431 0.085 Uiso 1 1 calc R . . . .
C4 C 0.2945(16) 0.7648(11) 0.6199(18) 0.069(4) Uani 1 1 d . U . . .
H4 H 0.235897 0.804366 0.600740 0.083 Uiso 1 1 calc R . . . .
C8 C 0.8354(9) 0.4919(7) 0.8519(9) 0.026(2) Uani 1 1 d . U . . .
C30 C 1.0527(13) 0.4818(10) 0.4578(13) 0.050(3) Uani 1 1 d . U . . .
H30 H 1.101828 0.452462 0.414709 0.060 Uiso 1 1 calc R . . . .
C45 C 1.1656(17) 0.4403(13) 1.0719(19) 0.075(5) Uani 1 1 d . U . . .
H45A H 1.080211 0.435631 1.065650 0.090 Uiso 1 1 calc R . . . .
H45B H 1.183823 0.473395 1.006383 0.090 Uiso 1 1 calc R . . . .
C29 C 1.0487(15) 0.5643(11) 0.4525(14) 0.062(4) Uani 1 1 d . U . . .
H29 H 1.093418 0.592261 0.403398 0.075 Uiso 1 1 calc R . . . .
C27 C 0.9130(10) 0.5665(7) 0.5899(9) 0.029(2) Uani 1 1 d . U . . .
C1 C 0.5323(10) 0.5431(11) 0.6056(10) 0.044(2) Uani 1 1 d . U . . .
C17 C 0.7414(14) 0.4927(8) 1.2291(11) 0.044(3) Uani 1 1 d . U . . .
H17 H 0.818071 0.500923 1.267663 0.053 Uiso 1 1 calc R . . . .
C12 C 0.2059(11) 0.5288(9) 0.7733(13) 0.052(3) Uani 1 1 d . U . . .
H12 H 0.127577 0.543474 0.747633 0.063 Uiso 1 1 calc R . . . .
C11 C 0.2768(12) 0.5777(9) 0.8505(14) 0.050(3) Uani 1 1 d . U . . .
H11 H 0.247012 0.626633 0.876200 0.060 Uiso 1 1 calc R . . . .
C5 C 0.3694(14) 0.7766(11) 0.7267(18) 0.064(4) Uani 1 1 d . U . . .
H5 H 0.348677 0.819425 0.773652 0.077 Uiso 1 1 calc R . . . .
C13 C 0.2505(12) 0.4602(11) 0.7355(15) 0.061(4) Uani 1 1 d . U . . .
H13 H 0.202494 0.427161 0.682092 0.074 Uiso 1 1 calc R . . . .
C46 C 0.894(2) 0.7012(16) 0.183(2) 0.099(7) Uani 1 1 d . U . . .
H46A H 0.859663 0.722153 0.106911 0.118 Uiso 1 1 calc R . . . .
H46B H 0.830923 0.685254 0.226872 0.118 Uiso 1 1 calc R . . . .
C31 C 0.9846(12) 0.4425(10) 0.5261(12) 0.045(3) Uani 1 1 d . U . . .
H31 H 0.985210 0.385285 0.527958 0.054 Uiso 1 1 calc R . . . .

loop_
_atom_site_aniso_label
_atom_site_aniso_U_11
_atom_site_aniso_U_22
_atom_site_aniso_U_33
_atom_site_aniso_U_23
_atom_site_aniso_U_13
_atom_site_aniso_U_12
Ru1 0.0226(4) 0.0264(4) 0.0173(4) 0.0015(3) -0.0040(3) -0.0016(4)
P1 0.0214(12) 0.0272(13) 0.0183(12) -0.0017(10) -0.0010(9) 0.0013(10)
Cl1 0.0342(14) 0.0359(15) 0.0369(15) -0.0112(12) 0.0055(12) -0.0007(11)
S1 0.0425(16) 0.0387(15) 0.0197(13) -0.0032(11) -0.0011(11) -0.0103(12)
P2 0.0271(13) 0.0286(14) 0.0188(13) 0.0019(11) -0.0015(10) -0.0017(11)
S2 0.0439(18) 0.071(3) 0.0449(18) 0.0063(17) -0.0074(14) -0.0027(17)
Cl2 0.057(2) 0.078(3) 0.069(3) 0.003(2) 0.003(2) -0.007(2)
Cl3 0.086(4) 0.105(4) 0.107(4) -0.030(3) 0.037(3) -0.014(3)
Cl4 0.081(3) 0.090(3) 0.079(3) 0.011(3) 0.001(3) -0.010(3)
Cl5 0.216(11) 0.103(5) 0.147(8) -0.059(5) 0.009(7) -0.012(6)
O1 0.026(4) 0.041(5) 0.042(5) 0.003(4) -0.003(3) 0.002(3)
C21 0.028(5) 0.024(4) 0.022(5) 0.002(4) -0.006(4) 0.003(3)
C26 0.036(6) 0.033(5) 0.031(6) 0.000(4) 0.005(4) 0.002(4)
C39 0.033(6) 0.034(5) 0.027(5) -0.006(4) 0.000(4) -0.006(4)
C22 0.028(5) 0.033(5) 0.026(5) -0.001(4) -0.001(4) 0.007(4)
C43 0.048(8) 0.054(8) 0.068(8) -0.003(6) 0.006(6) -0.026(6)
C40 0.022(5) 0.037(6) 0.029(5) -0.005(4) 0.004(4) 0.000(4)
C9 0.022(4) 0.032(5) 0.031(5) 0.001(4) 0.003(4) 0.004(4)
C42 0.036(7) 0.052(7) 0.058(7) -0.024(6) -0.002(5) -0.015(5)
C23 0.039(6) 0.036(5) 0.030(6) -0.002(5) 0.001(4) 0.009(4)
C24 0.056(7) 0.027(5) 0.028(6) 0.004(4) -0.001(5) 0.006(4)
C25 0.048(7) 0.031(5) 0.040(7) 0.013(5) 0.008(5) -0.003(5)
C38 0.055(8) 0.054(8) 0.041(6) 0.017(5) -0.016(6) -0.010(6)
C14 0.028(5) 0.054(7) 0.041(7) -0.011(5) -0.007(5) 0.007(5)
C16 0.035(5) 0.039(6) 0.023(5) -0.003(5) -0.004(4) 0.002(5)
C10 0.035(5) 0.032(6) 0.043(6) -0.002(5) 0.005(4) 0.005(5)
C18 0.075(8) 0.049(8) 0.024(5) -0.004(5) -0.002(4) 0.002(7)
C19 0.072(7) 0.058(8) 0.023(5) 0.001(6) 0.013(5) -0.005(7)
C41 0.023(5) 0.054(6) 0.035(6) -0.019(5) -0.004(4) -0.001(5)
C44 0.053(8) 0.047(6) 0.031(6) -0.005(5) 0.003(5) -0.020(6)
N1 0.030(5) 0.053(5) 0.037(5) 0.018(4) 0.006(4) 0.004(4)
C15 0.034(5) 0.029(5) 0.023(4) -0.004(4) 0.002(3) 0.001(4)
C20 0.038(5) 0.045(7) 0.027(5) -0.002(5) 0.006(4) -0.004(5)
C34 0.062(9) 0.046(7) 0.053(7) 0.023(5) 0.008(6) 0.009(6)
C2 0.034(6) 0.067(7) 0.053(7) 0.030(5) 0.005(5) -0.004(5)
C3 0.032(6) 0.059(8) 0.094(10) 0.029(6) 0.008(6) 0.002(6)
C36 0.048(8) 0.081(9) 0.079(8) 0.054(8) -0.003(7) -0.003(7)
C6 0.036(6) 0.073(8) 0.063(7) 0.046(5) 0.035(5) 0.034(6)
C33 0.027(5) 0.041(6) 0.037(5) 0.019(4) -0.003(4) -0.003(4)
C35 0.050(8) 0.060(9) 0.091(9) 0.037(7) 0.007(7) 0.012(7)
C28 0.059(9) 0.047(7) 0.056(9) -0.004(6) 0.029(7) -0.014(6)
C7 0.020(5) 0.054(6) 0.054(6) 0.027(5) 0.008(4) -0.001(4)
C32 0.035(6) 0.040(5) 0.032(6) -0.001(5) 0.000(4) -0.004(5)
C37 0.056(9) 0.077(9) 0.065(9) 0.028(7) -0.034(7) -0.016(7)
C4 0.051(9) 0.063(8) 0.089(10) 0.026(7) -0.006(7) 0.001(7)
C8 0.025(4) 0.033(5) 0.022(5) 0.005(4) 0.005(4) -0.001(4)
C30 0.044(7) 0.066(7) 0.042(7) -0.012(6) 0.010(5) -0.002(6)
C45 0.065(11) 0.078(10) 0.081(11) 0.003(9) 0.008(9) -0.004(9)
C29 0.068(9) 0.069(8) 0.058(8) -0.014(7) 0.035(7) -0.013(7)
C27 0.033(5) 0.040(5) 0.014(4) 0.003(4) 0.006(4) 0.002(4)
C1 0.040(6) 0.054(6) 0.036(5) 0.012(5) 0.000(4) -0.010(6)
C17 0.062(7) 0.040(7) 0.026(5) -0.003(5) -0.010(4) 0.001(6)
C12 0.031(6) 0.061(9) 0.063(8) 0.017(6) -0.001(5) 0.014(5)
C11 0.037(6) 0.050(7) 0.064(8) 0.005(6) 0.010(5) 0.014(5)
C5 0.045(7) 0.056(8) 0.091(10) 0.016(7) 0.005(7) 0.015(6)
C13 0.028(6) 0.071(9) 0.075(10) -0.014(7) -0.026(6) 0.004(6)
C46 0.121(18) 0.104(15) 0.063(12) -0.021(11) -0.015(12) 0.002(11)
C31 0.041(7) 0.051(7) 0.043(7) -0.008(5) 0.003(5) 0.001(5)

loop_
_atom_type_symbol
_atom_type_description
_atom_type_scat_dispersion_real
_atom_type_scat_dispersion_imag
_atom_type_scat_source
C C 0.0033 0.0016 'International Tables Vol C Tables 4.2.6.8 and 6.1.1.4'
H H 0.0000 0.0000 'International Tables Vol C Tables 4.2.6.8 and 6.1.1.4'
Cl Cl 0.1484 0.1585 'International Tables Vol C Tables 4.2.6.8 and 6.1.1.4'
N N 0.0061 0.0033 'International Tables Vol C Tables 4.2.6.8 and 6.1.1.4'
O O 0.0106 0.0060 'International Tables Vol C Tables 4.2.6.8 and 6.1.1.4'
P P 0.1023 0.0942 'International Tables Vol C Tables 4.2.6.8 and 6.1.1.4'
Ru Ru -1.2594 0.8363 'International Tables Vol C Tables 4.2.6.8 and 6.1.1.4'
S S 0.1246 0.1234 'International Tables Vol C Tables 4.2.6.8 and 6.1.1.4'

loop_
_geom_angle_atom_site_label_1
_geom_angle_atom_site_label_2
_geom_angle_atom_site_label_3
_geom_angle
_geom_angle_site_symmetry_1
_geom_angle_site_symmetry_3
_geom_angle_publ_flag
P1 Ru1 Cl1 89.95(10) . . ?
P1 Ru1 S1 87.88(9) . . ?
P1 Ru1 P2 178.92(10) . . ?
Cl1 Ru1 S1 159.42(11) . . ?
P2 Ru1 Cl1 91.10(10) . . ?
P2 Ru1 S1 91.05(10) . . ?
N1 Ru1 P1 89.2(3) . . ?
N1 Ru1 Cl1 88.9(3) . . ?
N1 Ru1 S1 70.6(3) . . ?
N1 Ru1 P2 90.6(3) . . ?
C8 Ru1 P1 91.0(3) . . ?
C8 Ru1 Cl1 97.3(4) . . ?
C8 Ru1 S1 103.2(4) . . ?
C8 Ru1 P2 89.1(3) . . ?
C8 Ru1 N1 173.7(5) . . ?
C21 P1 Ru1 116.9(4) . . ?
C9 P1 Ru1 112.3(4) . . ?
C9 P1 C21 103.7(5) . . ?
C15 P1 Ru1 116.8(4) . . ?
C15 P1 C21 101.6(5) . . ?
C15 P1 C9 103.9(5) . . ?
C1 S1 Ru1 78.4(4) . . ?
C39 P2 Ru1 118.2(4) . . ?
C39 P2 C27 102.0(5) . . ?
C33 P2 Ru1 112.3(4) . . ?
C33 P2 C39 103.3(6) . . ?
C33 P2 C27 104.1(6) . . ?
C27 P2 Ru1 115.3(4) . . ?
C2 S2 C1 89.9(8) . . ?
C26 C21 P1 119.7(9) . . ?
C26 C21 C22 118.7(10) . . ?
C22 C21 P1 121.5(9) . . ?
C21 C26 H26 119.4 . . ?
C21 C26 C25 121.1(11) . . ?
C25 C26 H26 119.4 . . ?
C40 C39 P2 118.9(9) . . ?
C44 C39 P2 121.0(9) . . ?
C44 C39 C40 120.0(11) . . ?
C21 C22 H22 120.2 . . ?
C23 C22 C21 119.6(11) . . ?
C23 C22 H22 120.2 . . ?
C42 C43 H43 119.4 . . ?
C44 C43 H43 119.4 . . ?
C44 C43 C42 121.3(15) . . ?
C39 C40 H40 120.2 . . ?
C39 C40 C41 119.6(12) . . ?
C41 C40 H40 120.2 . . ?
C14 C9 P1 121.2(9) . . ?
C14 C9 C10 120.1(11) . . ?
C10 C9 P1 118.0(9) . . ?
C43 C42 H42 120.5 . . ?
C41 C42 C43 119.0(12) . . ?
C41 C42 H42 120.5 . . ?
C22 C23 H23 119.3 . . ?
C24 C23 C22 121.4(12) . . ?
C24 C23 H23 119.3 . . ?
C23 C24 H24 120.0 . . ?
C25 C24 C23 119.9(11) . . ?
C25 C24 H24 120.0 . . ?
C26 C25 H25 120.4 . . ?
C24 C25 C26 119.1(12) . . ?
C24 C25 H25 120.4 . . ?
C33 C38 H38 119.6 . . ?
C33 C38 C37 120.9(17) . . ?
C37 C38 H38 119.6 . . ?
C9 C14 H14 120.9 . . ?
C9 C14 C13 118.1(13) . . ?
C13 C14 H14 120.9 . . ?
C15 C16 H16 119.5 . . ?
C15 C16 C17 121.1(12) . . ?
C17 C16 H16 119.5 . . ?
C9 C10 H10 120.0 . . ?
C11 C10 C9 120.1(12) . . ?
C11 C10 H10 120.0 . . ?
C19 C18 H18 120.3 . . ?
C17 C18 H18 120.3 . . ?
C17 C18 C19 119.5(12) . . ?
C18 C19 H19 120.3 . . ?
C18 C19 C20 119.5(13) . . ?
C20 C19 H19 120.3 . . ?
C40 C41 H41 119.6 . . ?
C42 C41 C40 120.7(12) . . ?
C42 C41 H41 119.6 . . ?
C39 C44 H44 120.3 . . ?
C43 C44 C39 119.3(14) . . ?
C43 C44 H44 120.3 . . ?
C7 N1 Ru1 155.8(11) . . ?
C7 N1 C1 107.8(12) . . ?
C1 N1 Ru1 96.2(8) . . ?
C16 C15 P1 120.8(9) . . ?
C16 C15 C20 118.1(10) . . ?
C20 C15 P1 121.0(9) . . ?
C19 C20 H20 119.7 . . ?
C15 C20 C19 120.7(12) . . ?
C15 C20 H20 119.7 . . ?
C33 C34 H34 120.3 . . ?
C35 C34 H34 120.3 . . ?
C35 C34 C33 119.4(16) . . ?
C3 C2 S2 128.7(14) . . ?
C7 C2 S2 108.4(11) . . ?
C7 C2 C3 123.0(17) . . ?
C2 C3 H3 122.8 . . ?
C4 C3 C2 114.5(17) . . ?
C4 C3 H3 122.8 . . ?
C35 C36 H36 120.0 . . ?
C37 C36 H36 120.0 . . ?
C37 C36 C35 119.9(15) . . ?
C7 C6 H6 129.0 . . ?
C5 C6 H6 129.0 . . ?
C5 C6 C7 102.0(15) . . ?
C38 C33 P2 119.7(11) . . ?
C38 C33 C34 119.6(13) . . ?
C34 C33 P2 119.7(11) . . ?
C34 C35 C36 119.1(17) . . ?
C34 C35 H35 120.5 . . ?
C36 C35 H35 120.5 . . ?
C29 C28 H28 120.2 . . ?
C27 C28 H28 120.2 . . ?
C27 C28 C29 119.7(14) . . ?
N1 C7 C2 119.4(15) . . ?
N1 C7 C6 117.1(11) . . ?
C2 C7 C6 123.4(12) . . ?
C27 C32 H32 119.9 . . ?
C31 C32 H32 119.9 . . ?
C31 C32 C27 120.1(13) . . ?
C38 C37 H37 119.5 . . ?
C36 C37 C38 121.1(18) . . ?
C36 C37 H37 119.5 . . ?
C3 C4 H4 116.0 . . ?
C3 C4 C5 128.0(17) . . ?
C5 C4 H4 116.0 . . ?
O1 C8 Ru1 178.9(10) . . ?
C29 C30 H30 120.5 . . ?
C31 C30 H30 120.5 . . ?
C31 C30 C29 119.0(14) . . ?
Cl2 C45 Cl3 110.0(11) . . ?
Cl2 C45 H45A 109.7 . . ?
Cl2 C45 H45B 109.7 . . ?
Cl3 C45 H45A 109.7 . . ?
Cl3 C45 H45B 109.7 . . ?
H45A C45 H45B 108.2 . . ?
C28 C29 H29 119.8 . . ?
C30 C29 C28 120.5(15) . . ?
C30 C29 H29 119.8 . . ?
C28 C27 P2 119.5(10) . . ?
C32 C27 P2 121.4(9) . . ?
C32 C27 C28 119.1(12) . . ?
S2 C1 S1 130.8(10) . . ?
N1 C1 S1 114.7(8) . . ?
N1 C1 S2 114.5(11) . . ?
C16 C17 H17 119.4 . . ?
C18 C17 C16 121.2(13) . . ?
C18 C17 H17 119.4 . . ?
C11 C12 H12 120.5 . . ?
C13 C12 H12 120.5 . . ?
C13 C12 C11 118.9(12) . . ?
C10 C11 C12 120.7(13) . . ?
C10 C11 H11 119.7 . . ?
C12 C11 H11 119.7 . . ?
C6 C5 C4 128.7(19) . . ?
C6 C5 H5 115.7 . . ?
C4 C5 H5 115.7 . . ?
C14 C13 H13 119.0 . . ?
C12 C13 C14 122.0(14) . . ?
C12 C13 H13 119.0 . . ?
Cl4 C46 H46A 110.6 . . ?
Cl4 C46 H46B 110.6 . . ?
Cl5 C46 Cl4 105.6(14) . . ?
Cl5 C46 H46A 110.6 . . ?
Cl5 C46 H46B 110.6 . . ?
H46A C46 H46B 108.8 . . ?
C32 C31 H31 119.2 . . ?
C30 C31 C32 121.6(14) . . ?
C30 C31 H31 119.2 . . ?

loop_
_geom_bond_atom_site_label_1
_geom_bond_atom_site_label_2
_geom_bond_distance
_geom_bond_site_symmetry_2
_geom_bond_publ_flag
Ru1 P1 2.377(3) . ?
Ru1 Cl1 2.403(3) . ?
Ru1 S1 2.434(3) . ?
Ru1 P2 2.387(3) . ?
Ru1 N1 2.178(11) . ?
Ru1 C8 1.819(11) . ?
P1 C21 1.843(11) . ?
P1 C9 1.836(11) . ?
P1 C15 1.828(11) . ?
S1 C1 1.773(16) . ?
P2 C39 1.839(11) . ?
P2 C33 1.824(12) . ?
P2 C27 1.856(11) . ?
S2 C2 1.725(18) . ?
S2 C1 1.732(12) . ?
Cl2 C45 1.74(2) . ?
Cl3 C45 1.76(2) . ?
Cl4 C46 1.83(3) . ?
Cl5 C46 1.76(3) . ?
O1 C8 1.180(14) . ?
C21 C26 1.374(17) . ?
C21 C22 1.393(16) . ?
C26 H26 0.9500 . ?
C26 C25 1.405(18) . ?
C39 C40 1.395(17) . ?
C39 C44 1.390(18) . ?
C22 H22 0.9500 . ?
C22 C23 1.381(17) . ?
C43 H43 0.9500 . ?
C43 C42 1.39(2) . ?
C43 C44 1.38(2) . ?
C40 H40 0.9500 . ?
C40 C41 1.394(17) . ?
C9 C14 1.379(17) . ?
C9 C10 1.393(17) . ?
C42 H42 0.9500 . ?
C42 C41 1.38(2) . ?
C23 H23 0.9500 . ?
C23 C24 1.370(19) . ?
C24 H24 0.9500 . ?
C24 C25 1.367(19) . ?
C25 H25 0.9500 . ?
C38 H38 0.9500 . ?
C38 C33 1.39(2) . ?
C38 C37 1.39(2) . ?
C14 H14 0.9500 . ?
C14 C13 1.401(18) . ?
C16 H16 0.9500 . ?
C16 C15 1.385(16) . ?
C16 C17 1.385(17) . ?
C10 H10 0.9500 . ?
C10 C11 1.362(18) . ?
C18 H18 0.9500 . ?
C18 C19 1.39(2) . ?
C18 C17 1.37(2) . ?
C19 H19 0.9500 . ?
C19 C20 1.411(17) . ?
C41 H41 0.9500 . ?
C44 H44 0.9500 . ?
N1 C7 1.332(17) . ?
N1 C1 1.39(2) . ?
C15 C20 1.398(16) . ?
C20 H20 0.9500 . ?
C34 H34 0.9500 . ?
C34 C33 1.39(2) . ?
C34 C35 1.39(2) . ?
C2 C3 1.40(2) . ?
C2 C7 1.39(2) . ?
C3 H3 0.9500 . ?
C3 C4 1.34(3) . ?
C36 H36 0.9500 . ?
C36 C35 1.45(3) . ?
C36 C37 1.32(3) . ?
C6 H6 0.9500 . ?
C6 C7 1.74(2) . ?
C6 C5 1.38(2) . ?
C35 H35 0.9500 . ?
C28 H28 0.9500 . ?
C28 C29 1.40(2) . ?
C28 C27 1.392(18) . ?
C32 H32 0.9500 . ?
C32 C27 1.376(19) . ?
C32 C31 1.37(2) . ?
C37 H37 0.9500 . ?
C4 H4 0.9500 . ?
C4 C5 1.43(3) . ?
C30 H30 0.9500 . ?
C30 C29 1.37(3) . ?
C30 C31 1.37(2) . ?
C45 H45A 0.9900 . ?
C45 H45B 0.9900 . ?
C29 H29 0.9500 . ?
C17 H17 0.9500 . ?
C12 H12 0.9500 . ?
C12 C11 1.39(2) . ?
C12 C13 1.35(2) . ?
C11 H11 0.9500 . ?
C5 H5 0.9500 . ?
C13 H13 0.9500 . ?
C46 H46A 0.9900 . ?
C46 H46B 0.9900 . ?
C31 H31 0.9500 . ?

loop_
_geom_torsion_atom_site_label_1
_geom_torsion_atom_site_label_2
_geom_torsion_atom_site_label_3
_geom_torsion_atom_site_label_4
_geom_torsion
_geom_torsion_site_symmetry_1
_geom_torsion_site_symmetry_2
_geom_torsion_site_symmetry_3
_geom_torsion_site_symmetry_4
_geom_torsion_publ_flag
Ru1 P1 C21 C26 -169.8(8) . . . . ?
Ru1 P1 C21 C22 13.2(10) . . . . ?
Ru1 P1 C9 C14 96.9(11) . . . . ?
Ru1 P1 C9 C10 -73.7(9) . . . . ?
Ru1 P1 C15 C16 -35.3(11) . . . . ?
Ru1 P1 C15 C20 148.3(9) . . . . ?
Ru1 S1 C1 S2 178.3(10) . . . . ?
Ru1 S1 C1 N1 -2.1(8) . . . . ?
Ru1 P2 C39 C40 32.4(11) . . . . ?
Ru1 P2 C39 C44 -150.8(10) . . . . ?
Ru1 P2 C33 C38 -92.5(11) . . . . ?
Ru1 P2 C33 C34 75.6(11) . . . . ?
Ru1 P2 C27 C28 176.7(10) . . . . ?
Ru1 P2 C27 C32 -2.5(11) . . . . ?
Ru1 N1 C7 C2 172.6(15) . . . . ?
Ru1 N1 C7 C6 -7(3) . . . . ?
Ru1 N1 C1 S1 2.3(9) . . . . ?
Ru1 N1 C1 S2 -178.0(7) . . . . ?
P1 C21 C26 C25 177.9(9) . . . . ?
P1 C21 C22 C23 -179.9(9) . . . . ?
P1 C9 C14 C13 -172.9(13) . . . . ?
P1 C9 C10 C11 172.5(11) . . . . ?
P1 C15 C20 C19 176.3(11) . . . . ?
P2 C39 C40 C41 177.9(9) . . . . ?
P2 C39 C44 C43 -179.3(12) . . . . ?
S2 C2 C3 C4 178.7(13) . . . . ?
S2 C2 C7 N1 -0.4(15) . . . . ?
S2 C2 C7 C6 179.6(8) . . . . ?
C21 P1 C9 C14 -30.2(12) . . . . ?
C21 P1 C9 C10 159.2(9) . . . . ?
C21 P1 C15 C16 93.1(10) . . . . ?
C21 P1 C15 C20 -83.4(11) . . . . ?
C21 C26 C25 C24 4.5(19) . . . . ?
C21 C22 C23 C24 -0.6(18) . . . . ?
C26 C21 C22 C23 3.0(16) . . . . ?
C39 P2 C33 C38 139.1(11) . . . . ?
C39 P2 C33 C34 -52.8(12) . . . . ?
C39 P2 C27 C28 -53.9(12) . . . . ?
C39 P2 C27 C32 126.9(10) . . . . ?
C39 C40 C41 C42 -0.9(18) . . . . ?
C22 C21 C26 C25 -5.0(17) . . . . ?
C22 C23 C24 C25 0.1(19) . . . . ?
C43 C42 C41 C40 2(2) . . . . ?
C40 C39 C44 C43 -3(2) . . . . ?
C9 P1 C21 C26 -45.7(10) . . . . ?
C9 P1 C21 C22 137.3(9) . . . . ?
C9 P1 C15 C16 -159.5(10) . . . . ?
C9 P1 C15 C20 24.1(12) . . . . ?
C9 C14 C13 C12 1(3) . . . . ?
C9 C10 C11 C12 0(2) . . . . ?
C42 C43 C44 C39 4(2) . . . . ?
C23 C24 C25 C26 -2.0(19) . . . . ?
C14 C9 C10 C11 1.8(19) . . . . ?
C16 C15 C20 C19 0(2) . . . . ?
C10 C9 C14 C13 -2(2) . . . . ?
C18 C19 C20 C15 -1(2) . . . . ?
C19 C18 C17 C16 1(2) . . . . ?
C44 C39 C40 C41 1.1(18) . . . . ?
C44 C43 C42 C41 -4(2) . . . . ?
C15 P1 C21 C26 61.9(10) . . . . ?
C15 P1 C21 C22 -115.1(9) . . . . ?
C15 P1 C9 C14 -136.0(11) . . . . ?
C15 P1 C9 C10 53.4(10) . . . . ?
C15 C16 C17 C18 -2(2) . . . . ?
C2 S2 C1 S1 -179.2(10) . . . . ?
C2 S2 C1 N1 1.2(10) . . . . ?
C2 C3 C4 C5 0(3) . . . . ?
C3 C2 C7 N1 -179.2(13) . . . . ?
C3 C2 C7 C6 1(2) . . . . ?
C3 C4 C5 C6 7(3) . . . . ?
C33 P2 C39 C40 157.0(10) . . . . ?
C33 P2 C39 C44 -26.2(12) . . . . ?
C33 P2 C27 C28 53.3(12) . . . . ?
C33 P2 C27 C32 -125.9(10) . . . . ?
C33 C38 C37 C36 -1(3) . . . . ?
C33 C34 C35 C36 3(2) . . . . ?
C35 C34 C33 P2 -170.9(12) . . . . ?
C35 C34 C33 C38 -3(2) . . . . ?
C35 C36 C37 C38 1(3) . . . . ?
C7 N1 C1 S1 178.7(9) . . . . ?
C7 N1 C1 S2 -1.6(13) . . . . ?
C7 C2 C3 C4 -3(2) . . . . ?
C7 C6 C5 C4 -7(2) . . . . ?
C37 C38 C33 P2 170.1(12) . . . . ?
C37 C38 C33 C34 2(2) . . . . ?
C37 C36 C35 C34 -2(3) . . . . ?
C29 C28 C27 P2 179.6(13) . . . . ?
C29 C28 C27 C32 -1(2) . . . . ?
C29 C30 C31 C32 -2(2) . . . . ?
C27 P2 C39 C40 -95.2(10) . . . . ?
C27 P2 C39 C44 81.6(12) . . . . ?
C27 P2 C33 C38 32.8(12) . . . . ?
C27 P2 C33 C34 -159.0(11) . . . . ?
C27 C28 C29 C30 -1(3) . . . . ?
C27 C32 C31 C30 0(2) . . . . ?
C1 S2 C2 C3 178.2(14) . . . . ?
C1 S2 C2 C7 -0.5(10) . . . . ?
C1 N1 C7 C2 1.3(15) . . . . ?
C1 N1 C7 C6 -178.7(9) . . . . ?
C17 C16 C15 P1 -174.6(10) . . . . ?
C17 C16 C15 C20 2.0(19) . . . . ?
C17 C18 C19 C20 1(2) . . . . ?
C11 C12 C13 C14 1(3) . . . . ?
C5 C6 C7 N1 -176.0(12) . . . . ?
C5 C6 C7 C2 4.0(16) . . . . ?
C13 C12 C11 C10 -1(2) . . . . ?
C31 C32 C27 P2 -179.5(10) . . . . ?
C31 C32 C27 C28 1(2) . . . . ?
C31 C30 C29 C28 2(3) . . . . ?
